data_7210498
loop_
_publ_author_name
'Wu, Jing-Yun'
'Huang, Sheng-Ming'

_publ_section_title
;
 Homochiral transition-metal camphorate coordination architectures
 containing "piperazine--pyridine" ligands
;
_journal_issue 6
_journal_name_full CrystEngComm
_journal_page_first 2062
_journal_page_last 2070
_journal_paper_doi 10.1039/c0ce00552e
_journal_volume 13
_journal_year 2011
_chemical_formula_sum 'C26 H34 N4 O7 Zn2'
_chemical_formula_weight 645.31
_chemical_name_systematic
;
?
;
_space_group_IT_number 4
_symmetry_cell_setting monoclinic
_symmetry_space_group_name_Hall 'P 2yb'
_symmetry_space_group_name_H-M 'P 1 21 1'
_atom_sites_solution_hydrogens geom
_atom_sites_solution_primary direct
_atom_sites_solution_secondary difmap
_audit_creation_method SHELXL-97
_cell_angle_alpha 90.00
_cell_angle_beta 95.69(3)
_cell_angle_gamma 90.00
_cell_formula_units_Z 4
_cell_length_a 12.623(3)
_cell_length_b 12.253(3)
_cell_length_c 18.244(4)
_cell_measurement_reflns_used 7327
_cell_measurement_temperature 296(2)
_cell_measurement_theta_max 25.02
_cell_measurement_theta_min 2.65
_cell_volume 2807.9(11)
_computing_cell_refinement 'Bruker SAINT'
_computing_data_collection 'Bruker SMART'
_computing_data_reduction 'Bruker SAINT'
_computing_structure_refinement 'SHELXL-97 (Sheldrick, 1997)'
_computing_structure_solution 'SHELXS-97 (Sheldrick, 1990)'
_diffrn_ambient_temperature 296(2)
_diffrn_measured_fraction_theta_full 0.989
_diffrn_measured_fraction_theta_max 0.989
_diffrn_measurement_device_type 'CCD area detector'
_diffrn_measurement_method 'phi and omega scans'
_diffrn_radiation_monochromator graphite
_diffrn_radiation_source 'fine-focus sealed tube'
_diffrn_radiation_type MoK\a
_diffrn_radiation_wavelength 0.71073
_diffrn_reflns_av_R_equivalents 0.0486
_diffrn_reflns_av_sigmaI/netI 0.0581
_diffrn_reflns_limit_h_max 11
_diffrn_reflns_limit_h_min -15
_diffrn_reflns_limit_k_max 10
_diffrn_reflns_limit_k_min -14
_diffrn_reflns_limit_l_max 20
_diffrn_reflns_limit_l_min -21
_diffrn_reflns_number 18430
_diffrn_reflns_theta_full 25.18
_diffrn_reflns_theta_max 25.18
_diffrn_reflns_theta_min 1.12
_exptl_absorpt_coefficient_mu 1.759
_exptl_absorpt_correction_T_max 0.7452
_exptl_absorpt_correction_T_min 0.6633
_exptl_absorpt_correction_type multi-scan
_exptl_absorpt_process_details 'Bruker SADABS, 1996'
_exptl_crystal_colour colorless
_exptl_crystal_density_diffrn 1.526
_exptl_crystal_density_method 'not measured'
_exptl_crystal_description prism
_exptl_crystal_F_000 1336
_exptl_crystal_size_max 0.12
_exptl_crystal_size_mid 0.10
_exptl_crystal_size_min 0.10
_refine_diff_density_max 1.238
_refine_diff_density_min -0.686
_refine_diff_density_rms 0.097
_refine_ls_abs_structure_details 'Flack H D (1983), Acta Cryst. A39, 876-881'
_refine_ls_abs_structure_Flack 0.09(2)
_refine_ls_extinction_method none
_refine_ls_goodness_of_fit_ref 1.058
_refine_ls_hydrogen_treatment constr
_refine_ls_matrix_type full
_refine_ls_number_parameters 702
_refine_ls_number_reflns 8598
_refine_ls_number_restraints 13
_refine_ls_restrained_S_all 1.059
_refine_ls_R_factor_all 0.0642
_refine_ls_R_factor_gt 0.0487
_refine_ls_shift/su_max 0.001
_refine_ls_shift/su_mean 0.000
_refine_ls_structure_factor_coef Fsqd
_refine_ls_weighting_details 'calc w=1/[\s^2^(Fo^2^)+(0.0900P)^2^+0.0000P] where P=(Fo^2^+2Fc^2^)/3'
_refine_ls_weighting_scheme calc
_refine_ls_wR_factor_gt 0.1290
_refine_ls_wR_factor_ref 0.1475
_reflns_number_gt 6773
_reflns_number_total 8598
_reflns_threshold_expression >2sigma(I)
_cod_data_source_file c0ce00552e.txt
_cod_data_source_block cpd5
_cod_depositor_comments
;
The following automatic conversions were performed:

'_symmetry_cell_setting' value 'Monoclinic' changed to 'monoclinic'
according to the built-in table from CIF Core dictionary named
'cif_core.dic' version 2.4.1 from 2010-06-29.

Automatic conversion script
Id: cif_fix_values 1891 2012-01-12 08:04:46Z andrius 
;
_cod_original_cell_volume 2808.1(10)
_cod_original_sg_symbol_H-M P2(1)
_cod_database_code 7210498

loop_
_symmetry_equiv_pos_as_xyz
'x, y, z'
'-x, y+1/2, -z'

loop_
_atom_site_label
_atom_site_type_symbol
_atom_site_fract_x
_atom_site_fract_y
_atom_site_fract_z
_atom_site_U_iso_or_equiv
_atom_site_adp_type
_atom_site_occupancy
_atom_site_symmetry_multiplicity
_atom_site_calc_flag
_atom_site_refinement_flags
_atom_site_disorder_assembly
_atom_site_disorder_group
Zn1 Zn 1.23702(8) 0.71149(9) 0.54199(6) 0.0324(4) Uani 1 1 d . . .
Zn2 Zn 1.24130(9) 0.97584(10) 0.53269(6) 0.0389(4) Uani 1 1 d . . .
Zn3 Zn 0.25676(7) 0.67890(6) 0.96784(5) 0.0190(3) Uani 1 1 d . . .
Zn4 Zn 0.26803(8) 0.94218(7) 0.95545(6) 0.0244(3) Uani 1 1 d . . .
O1 O 1.3577(5) 0.6000(6) 0.6334(4) 0.0398(19) Uani 1 1 d . . .
O2 O 1.3056(5) 0.5752(6) 0.5145(3) 0.0352(18) Uani 1 1 d . . .
O3 O 1.3123(5) 0.1117(6) 0.5095(3) 0.0357(17) Uani 1 1 d . . .
O4 O 1.3593(5) 0.0805(6) 0.6271(4) 0.0401(19) Uani 1 1 d . . .
O5 O 0.1322(5) 0.5666(5) 0.8732(4) 0.0285(16) Uani 1 1 d . . .
O6 O 0.1843(5) 0.5428(5) 0.9912(3) 0.0270(16) Uani 1 1 d . . .
O7 O 0.1465(5) 0.0504(5) 0.8701(3) 0.0293(16) Uani 1 1 d . . .
O8 O 0.1978(5) 0.0758(5) 0.9866(3) 0.0255(15) Uani 1 1 d . . .
O9 O 1.3107(5) 0.8444(6) 0.5702(4) 0.0402(19) Uani 1 1 d . . .
H101 H 1.3401 0.8438 0.6108 0.060 Uiso 1 1 d R . .
O10 O 1.1695(5) 0.7528(6) 0.4418(4) 0.0458(19) Uani 1 1 d . . .
O11 O 1.1765(6) 0.9335(6) 0.4316(3) 0.047(2) Uani 1 1 d . . .
O12 O 0.1881(4) 0.8098(5) 0.9333(3) 0.0208(14) Uani 1 1 d . . .
H102 H 0.1609 0.8143 0.8929 0.031 Uiso 1 1 d R . .
O13 O 0.3167(5) 0.7243(5) 1.0691(4) 0.0302(16) Uani 1 1 d . . .
O14 O 0.3422(5) 0.9010(5) 1.0551(3) 0.0352(17) Uani 1 1 d . . .
N1 N 0.8385(6) 0.6627(8) 0.7143(4) 0.043(2) Uani 1 1 d . . .
N2 N 0.6545(5) 0.6422(7) 0.7936(4) 0.0269(18) Uani 1 1 d . . .
N3 N 1.1072(6) 0.6889(7) 0.5973(4) 0.035(2) Uani 1 1 d . . .
N4 N 0.3879(5) 0.6582(6) 0.9128(4) 0.0273(19) Uani 1 1 d . . .
N5 N 0.8473(6) 1.0342(8) 0.7056(4) 0.048(3) Uani 1 1 d D . .
N6 N 0.6638(6) 1.0252(7) 0.7845(4) 0.035(2) Uani 1 1 d D . .
N7 N 1.1114(6) 1.0007(7) 0.5848(4) 0.031(2) Uani 1 1 d . . .
N8 N 0.3967(6) 0.9678(6) 0.9013(4) 0.0249(18) Uani 1 1 d . . .
C1 C 1.4220(7) 0.4431(10) 0.5711(5) 0.039(3) Uani 1 1 d . . .
C2 C 1.3589(10) 0.3411(10) 0.5922(11) 0.097(6) Uani 1 1 d . . .
C3 C 1.4222(7) 0.2486(10) 0.5762(6) 0.044(3) Uani 1 1 d . . .
H3 H 1.4836 0.2442 0.6134 0.052 Uiso 1 1 calc R . .
C4 C 1.4633(9) 0.2796(11) 0.4988(8) 0.075(4) Uani 1 1 d . . .
H4A H 1.5398 0.2701 0.5001 0.090 Uiso 1 1 calc R . .
H4B H 1.4285 0.2356 0.4594 0.090 Uiso 1 1 calc R . .
C5 C 1.4330(9) 0.3979(10) 0.4895(7) 0.064(3) Uani 1 1 d . . .
H5A H 1.3660 0.4052 0.4589 0.077 Uiso 1 1 calc R . .
H5B H 1.4874 0.4379 0.4668 0.077 Uiso 1 1 calc R . .
C6 C 1.3582(8) 0.5460(9) 0.5729(6) 0.039(3) Uani 1 1 d . . .
C7 C 1.3627(8) 0.1368(9) 0.5730(6) 0.040(3) Uani 1 1 d . . .
C8 C 1.5311(6) 0.4558(8) 0.6118(5) 0.064(3) Uani 1 1 d . . .
H8A H 1.5667 0.5167 0.5920 0.096 Uiso 1 1 calc R . .
H8B H 1.5717 0.3906 0.6063 0.096 Uiso 1 1 calc R . .
H8C H 1.5245 0.4681 0.6631 0.096 Uiso 1 1 calc R . .
C9 C 1.3737(9) 0.3323(9) 0.6822(6) 0.070(4) Uani 1 1 d . . .
H9A H 1.3287 0.2755 0.6979 0.105 Uiso 1 1 calc R . .
H9B H 1.3546 0.4006 0.7031 0.105 Uiso 1 1 calc R . .
H9C H 1.4466 0.3158 0.6984 0.105 Uiso 1 1 calc R . .
C10 C 1.2440(6) 0.3395(9) 0.5712(5) 0.033(3) Uani 1 1 d . . .
H10A H 1.2301 0.3569 0.5199 0.049 Uiso 1 1 calc R . .
H10B H 1.2100 0.3923 0.5999 0.049 Uiso 1 1 calc R . .
H10C H 1.2165 0.2682 0.5801 0.049 Uiso 1 1 calc R . .
C11 C 0.0713(7) 0.4072(7) 0.9327(5) 0.022(2) Uani 1 1 d . . .
C12 C 0.1367(6) 0.3086(8) 0.8995(4) 0.0214(17) Uiso 1 1 d . . .
C13 C 0.0777(7) 0.2094(8) 0.9234(5) 0.030(2) Uani 1 1 d . . .
H13 H 0.0136 0.1989 0.8892 0.036 Uiso 1 1 calc R . .
C14 C 0.0428(7) 0.2401(8) 1.0022(6) 0.037(2) Uani 1 1 d . . .
H14A H -0.0324 0.2257 1.0041 0.044 Uiso 1 1 calc R . .
H14B H 0.0828 0.1974 1.0402 0.044 Uiso 1 1 calc R . .
C15 C 0.0657(8) 0.3589(8) 1.0134(5) 0.039(2) Uani 1 1 d . . .
H15A H 0.1327 0.3695 1.0433 0.047 Uiso 1 1 calc R . .
H15B H 0.0095 0.3940 1.0373 0.047 Uiso 1 1 calc R . .
C16 C 0.1337(7) 0.5112(7) 0.9321(5) 0.0180(19) Uani 1 1 d . . .
C17 C 0.1444(7) 0.1056(6) 0.9248(5) 0.018(2) Uani 1 1 d . . .
C18 C -0.0370(6) 0.4182(7) 0.8969(5) 0.047(2) Uani 1 1 d . . .
H18A H -0.0835 0.4410 0.9325 0.071 Uiso 1 1 calc R . .
H18B H -0.0606 0.3493 0.8763 0.071 Uiso 1 1 calc R . .
H18C H -0.0379 0.4717 0.8584 0.071 Uiso 1 1 calc R . .
C19 C 0.1288(8) 0.3073(9) 0.8159(5) 0.051(3) Uani 1 1 d . . .
H19A H 0.1812 0.2584 0.7999 0.076 Uiso 1 1 calc R . .
H19B H 0.1410 0.3795 0.7981 0.076 Uiso 1 1 calc R . .
H19C H 0.0590 0.2833 0.7969 0.076 Uiso 1 1 calc R . .
C20 C 0.2518(6) 0.3096(8) 0.9315(5) 0.034(3) Uani 1 1 d . . .
H20A H 0.2552 0.3172 0.9840 0.051 Uiso 1 1 calc R . .
H20B H 0.2879 0.3698 0.9113 0.051 Uiso 1 1 calc R . .
H20C H 0.2853 0.2425 0.9195 0.051 Uiso 1 1 calc R . .
C21 C 1.1565(9) 0.8405(10) 0.4083(6) 0.041(3) Uani 1 1 d . . .
C22 C 1.1087(10) 0.8354(10) 0.3282(6) 0.062(4) Uani 1 1 d . . .
H22A H 1.1621 0.8541 0.2965 0.093 Uiso 1 1 calc R . .
H22B H 1.0506 0.8861 0.3208 0.093 Uiso 1 1 calc R . .
H22C H 1.0832 0.7629 0.3171 0.093 Uiso 1 1 calc R . .
C23 C 0.3465(7) 0.8142(8) 1.0921(5) 0.019(2) Uani 1 1 d . . .
C24 C 0.3959(9) 0.8252(9) 1.1712(6) 0.054(4) Uani 1 1 d . . .
H24A H 0.3453 0.8577 1.2005 0.082 Uiso 1 1 calc R . .
H24B H 0.4581 0.8706 1.1725 0.082 Uiso 1 1 calc R . .
H24C H 0.4156 0.7544 1.1904 0.082 Uiso 1 1 calc R . .
C25 C 0.8463(6) 0.6303(11) 0.7902(4) 0.048(3) Uani 1 1 d . . .
H25A H 0.8570 0.5519 0.7923 0.057 Uiso 1 1 calc R . .
H25B H 0.9095 0.6638 0.8151 0.057 Uiso 1 1 calc R . .
C26 C 0.7601(7) 0.6553(11) 0.8302(5) 0.055(4) Uani 1 1 d . . .
H26A H 0.7678 0.7305 0.8464 0.066 Uiso 1 1 calc R . .
H26B H 0.7657 0.6100 0.8740 0.066 Uiso 1 1 calc R . .
C27 C 0.6422(7) 0.6826(11) 0.7183(4) 0.057(3) Uani 1 1 d . . .
H27A H 0.5771 0.6532 0.6933 0.068 Uiso 1 1 calc R . .
H27B H 0.6354 0.7614 0.7192 0.068 Uiso 1 1 calc R . .
C28 C 0.7291(7) 0.6543(10) 0.6777(5) 0.052(3) Uani 1 1 d . . .
H28A H 0.7249 0.7001 0.6342 0.063 Uiso 1 1 calc R . .
H28B H 0.7184 0.5797 0.6610 0.063 Uiso 1 1 calc R . .
C29 C 1.1148(8) 0.6581(8) 0.6672(5) 0.034(2) Uani 1 1 d . . .
H29 H 1.1820 0.6412 0.6900 0.040 Uiso 1 1 calc R . .
C30 C 1.0297(7) 0.6496(7) 0.7080(5) 0.029(2) Uani 1 1 d . . .
H30 H 1.0409 0.6315 0.7576 0.035 Uiso 1 1 calc R . .
C31 C 0.9271(7) 0.6677(9) 0.6761(5) 0.035(2) Uani 1 1 d . . .
C32 C 0.9176(7) 0.6944(10) 0.6020(5) 0.041(3) Uani 1 1 d . . .
H32 H 0.8503 0.7062 0.5776 0.049 Uiso 1 1 calc R . .
C33 C 1.0086(7) 0.7042(9) 0.5622(5) 0.034(3) Uani 1 1 d . . .
H33 H 1.0004 0.7210 0.5122 0.041 Uiso 1 1 calc R . .
C34 C 0.4889(6) 0.6625(7) 0.9479(4) 0.0178(19) Uani 1 1 d . . .
H34 H 0.4975 0.6703 0.9988 0.021 Uiso 1 1 calc R . .
C35 C 0.5764(7) 0.6558(7) 0.9110(5) 0.024(2) Uani 1 1 d . . .
H35 H 0.6439 0.6555 0.9366 0.028 Uiso 1 1 calc R . .
C36 C 0.5648(6) 0.6492(6) 0.8335(5) 0.0178(19) Uani 1 1 d . . .
C37 C 0.4633(7) 0.6446(8) 0.7983(6) 0.035(3) Uani 1 1 d . . .
H37 H 0.4511 0.6398 0.7473 0.042 Uiso 1 1 calc R . .
C38 C 0.3800(8) 0.6473(8) 0.8424(5) 0.033(2) Uani 1 1 d . . .
H38 H 0.3116 0.6407 0.8187 0.040 Uiso 1 1 calc R . .
C39 C 0.8472(12) 1.0593(15) 0.7846(7) 0.049(5) Uiso 0.50 1 d PD A 1
H39A H 0.8408 1.1377 0.7898 0.059 Uiso 0.50 1 calc PR A 1
H39B H 0.9159 1.0383 0.8092 0.059 Uiso 0.50 1 calc PR A 1
C40 C 0.7638(10) 1.0074(16) 0.8239(8) 0.021(4) Uiso 0.50 1 d PD A 1
H40A H 0.7773 0.9297 0.8286 0.025 Uiso 0.50 1 calc PR A 1
H40B H 0.7646 1.0381 0.8730 0.025 Uiso 0.50 1 calc PR A 1
C41 C 0.6534(19) 1.016(2) 0.7046(9) 0.077(10) Uiso 0.50 1 d PD A 1
H41A H 0.5849 1.0443 0.6849 0.093 Uiso 0.50 1 calc PR A 1
H41B H 0.6561 0.9391 0.6912 0.093 Uiso 0.50 1 calc PR A 1
C42 C 0.7389(10) 1.0753(14) 0.6720(9) 0.044(4) Uiso 0.50 1 d PD A 1
H42A H 0.7326 1.1528 0.6814 0.053 Uiso 0.50 1 calc PR A 1
H42B H 0.7324 1.0642 0.6191 0.053 Uiso 0.50 1 calc PR A 1
C39' C 0.8543(14) 0.9877(16) 0.7823(8) 0.034(5) Uiso 0.50 1 d PD A 2
H39C H 0.9247 0.9992 0.8076 0.041 Uiso 0.50 1 calc PR A 2
H39D H 0.8393 0.9101 0.7809 0.041 Uiso 0.50 1 calc PR A 2
C40' C 0.7711(9) 1.0488(12) 0.8206(7) 0.009(3) Uiso 0.50 1 d PD A 2
H40C H 0.7752 1.0269 0.8719 0.010 Uiso 0.50 1 calc PR A 2
H40D H 0.7848 1.1266 0.8188 0.010 Uiso 0.50 1 calc PR A 2
C41' C 0.6590(13) 1.0559(15) 0.7077(8) 0.021(4) Uiso 0.50 1 d PD A 2
H41C H 0.6635 1.1348 0.7046 0.026 Uiso 0.50 1 calc PR A 2
H41D H 0.5903 1.0343 0.6836 0.026 Uiso 0.50 1 calc PR A 2
C42' C 0.7465(9) 1.0060(12) 0.6655(7) 0.010(3) Uiso 0.50 1 d PD A 2
H42C H 0.7384 0.9274 0.6625 0.012 Uiso 0.50 1 calc PR A 2
H42D H 0.7424 1.0352 0.6159 0.012 Uiso 0.50 1 calc PR A 2
C43 C 1.1221(7) 1.0160(10) 0.6613(5) 0.041(3) Uani 1 1 d . A .
H43 H 1.1902 1.0193 0.6858 0.049 Uiso 1 1 calc R . .
C44 C 1.0396(7) 1.0259(9) 0.7003(5) 0.036(3) Uani 1 1 d . . .
H44 H 1.0521 1.0334 0.7512 0.043 Uiso 1 1 calc R A .
C45 C 0.9321(8) 1.0257(9) 0.6672(5) 0.041(3) Uani 1 1 d . A .
C46 C 0.9237(8) 1.0050(9) 0.5900(5) 0.033(2) Uani 1 1 d . . .
H46 H 0.8571 0.9970 0.5638 0.040 Uiso 1 1 calc R A .
C47 C 1.0121(8) 0.9972(9) 0.5553(5) 0.041(3) Uani 1 1 d . A .
H47 H 1.0021 0.9882 0.5045 0.049 Uiso 1 1 calc R . .
C48 C 0.4978(7) 0.9537(8) 0.9297(4) 0.024(2) Uani 1 1 d . A .
H48 H 0.5072 0.9288 0.9781 0.029 Uiso 1 1 calc R . .
C49 C 0.5839(7) 0.9703(7) 0.8985(5) 0.027(2) Uani 1 1 d . . .
H49 H 0.6501 0.9586 0.9244 0.032 Uiso 1 1 calc R A .
C50 C 0.5765(7) 1.0074(8) 0.8226(5) 0.028(2) Uani 1 1 d . A .
C51 C 0.4707(7) 1.0248(8) 0.7892(5) 0.033(2) Uani 1 1 d . . .
H51 H 0.4591 1.0511 0.7413 0.040 Uiso 1 1 calc R A .
C52 C 0.3878(7) 1.0028(8) 0.8281(5) 0.030(2) Uani 1 1 d . A .
H52 H 0.3197 1.0116 0.8044 0.037 Uiso 1 1 calc R . .

loop_
_atom_site_aniso_label
_atom_site_aniso_U_11
_atom_site_aniso_U_22
_atom_site_aniso_U_33
_atom_site_aniso_U_23
_atom_site_aniso_U_13
_atom_site_aniso_U_12
Zn1 0.0276(7) 0.0458(8) 0.0237(7) 0.0123(5) 0.0015(5) -0.0067(5)
Zn2 0.0384(8) 0.0512(9) 0.0261(7) -0.0095(6) -0.0014(6) 0.0057(6)
Zn3 0.0263(6) 0.0118(5) 0.0194(6) -0.0010(4) 0.0043(4) -0.0002(4)
Zn4 0.0299(6) 0.0184(6) 0.0244(6) 0.0010(5) -0.0006(5) -0.0018(4)
O1 0.043(4) 0.059(5) 0.017(4) 0.012(4) -0.002(3) -0.014(4)
O2 0.043(4) 0.043(4) 0.019(4) 0.012(3) -0.003(3) 0.004(4)
O3 0.044(4) 0.047(4) 0.015(4) -0.002(3) -0.005(3) 0.009(3)
O4 0.051(5) 0.045(5) 0.021(4) 0.011(4) -0.010(3) -0.001(4)
O5 0.032(4) 0.027(4) 0.026(4) -0.005(3) -0.001(3) -0.002(3)
O6 0.033(4) 0.023(3) 0.024(4) -0.001(3) 0.000(3) -0.009(3)
O7 0.043(4) 0.022(3) 0.021(4) -0.011(3) -0.008(3) 0.010(3)
O8 0.028(4) 0.029(4) 0.018(4) -0.009(3) -0.005(3) -0.003(3)
O9 0.023(4) 0.068(5) 0.031(4) 0.015(4) 0.005(3) -0.003(3)
O10 0.045(4) 0.050(5) 0.041(5) 0.018(4) -0.005(3) -0.017(4)
O11 0.060(5) 0.059(5) 0.018(4) -0.018(4) -0.007(3) 0.007(4)
O12 0.027(3) 0.014(3) 0.021(4) -0.007(3) -0.004(3) -0.001(3)
O13 0.042(4) 0.013(3) 0.032(4) 0.007(3) -0.010(3) -0.002(3)
O14 0.053(4) 0.023(4) 0.024(4) 0.006(3) -0.020(3) -0.005(3)
N1 0.023(4) 0.091(7) 0.013(4) 0.017(4) -0.007(3) -0.012(4)
N2 0.018(4) 0.050(5) 0.011(4) 0.009(3) -0.004(3) 0.010(3)
N3 0.027(4) 0.050(5) 0.026(5) 0.006(4) -0.005(4) -0.005(4)
N4 0.028(4) 0.030(5) 0.022(5) 0.006(4) -0.002(3) 0.008(4)
N5 0.036(5) 0.094(7) 0.014(4) 0.000(4) 0.001(4) -0.023(4)
N6 0.037(4) 0.051(5) 0.017(4) -0.002(3) 0.001(3) -0.007(3)
N7 0.033(5) 0.043(5) 0.016(4) -0.013(4) 0.001(4) -0.001(4)
N8 0.030(4) 0.021(4) 0.024(4) 0.009(3) -0.001(3) -0.008(3)
C1 0.030(5) 0.054(7) 0.032(6) 0.013(5) -0.008(4) 0.004(5)
C2 0.041(6) 0.036(6) 0.218(19) 0.004(7) 0.028(9) 0.005(4)
C3 0.023(5) 0.060(7) 0.045(6) 0.002(5) -0.013(4) 0.005(5)
C4 0.056(7) 0.081(10) 0.093(10) -0.014(8) 0.033(7) -0.004(6)
C5 0.071(8) 0.071(8) 0.055(7) -0.003(6) 0.024(6) 0.005(7)
C6 0.018(5) 0.056(7) 0.044(8) 0.001(6) 0.007(5) -0.006(5)
C7 0.033(6) 0.040(6) 0.045(7) -0.017(5) 0.000(5) 0.009(5)
C8 0.048(5) 0.067(7) 0.077(7) 0.014(5) 0.000(5) -0.015(5)
C9 0.089(9) 0.069(8) 0.052(8) 0.026(6) 0.008(7) -0.055(7)
C10 0.026(5) 0.059(7) 0.015(5) 0.017(5) 0.006(4) 0.010(4)
C11 0.032(5) 0.014(4) 0.023(4) -0.005(3) 0.007(4) -0.001(4)
C13 0.026(5) 0.026(5) 0.036(6) -0.007(4) 0.002(4) -0.007(4)
C14 0.034(5) 0.034(5) 0.045(6) 0.010(4) 0.011(4) 0.000(4)
C15 0.061(6) 0.028(4) 0.031(5) -0.009(4) 0.024(4) -0.023(5)
C16 0.021(5) 0.018(5) 0.016(5) 0.007(4) 0.002(4) 0.005(4)
C17 0.030(5) 0.006(4) 0.015(5) 0.004(4) -0.001(4) -0.006(4)
C18 0.042(5) 0.036(5) 0.064(6) -0.004(4) 0.004(4) 0.009(4)
C19 0.082(8) 0.045(5) 0.024(5) -0.015(5) 0.000(5) 0.045(6)
C20 0.026(5) 0.020(4) 0.055(7) -0.016(5) -0.003(5) -0.014(4)
C21 0.042(7) 0.056(8) 0.021(7) -0.004(5) -0.010(5) 0.003(5)
C22 0.105(11) 0.054(9) 0.023(7) 0.002(5) -0.020(7) -0.008(7)
C23 0.020(5) 0.025(5) 0.013(5) 0.002(4) 0.005(4) 0.000(4)
C24 0.094(10) 0.034(7) 0.029(7) 0.000(5) -0.023(7) -0.013(6)
C25 0.019(4) 0.111(10) 0.013(4) 0.018(5) 0.006(3) 0.027(5)
C26 0.033(5) 0.114(10) 0.017(4) 0.019(5) -0.004(3) -0.033(5)
C27 0.025(4) 0.125(10) 0.019(4) 0.030(5) -0.001(3) -0.010(5)
C28 0.053(6) 0.075(8) 0.027(5) 0.001(5) -0.004(4) 0.026(5)
C29 0.035(6) 0.043(6) 0.024(5) 0.014(5) 0.005(4) -0.011(5)
C30 0.026(5) 0.034(5) 0.026(5) 0.008(4) -0.001(4) -0.008(4)
C31 0.030(5) 0.058(6) 0.017(5) -0.005(4) 0.006(4) -0.011(5)
C32 0.024(5) 0.072(8) 0.028(6) 0.014(5) 0.006(4) 0.005(5)
C33 0.029(5) 0.051(6) 0.024(5) 0.019(4) 0.005(4) 0.002(5)
C34 0.027(5) 0.013(4) 0.014(4) -0.007(4) 0.005(4) -0.001(4)
C35 0.019(5) 0.017(5) 0.035(6) -0.006(4) -0.001(4) -0.001(4)
C36 0.021(4) 0.007(4) 0.025(5) 0.001(3) 0.002(4) -0.001(3)
C37 0.035(6) 0.042(6) 0.028(6) 0.003(4) -0.001(5) 0.007(4)
C38 0.040(6) 0.031(5) 0.030(6) 0.005(4) 0.005(5) -0.005(4)
C43 0.018(5) 0.084(8) 0.019(5) -0.025(5) -0.011(4) 0.009(5)
C44 0.030(5) 0.064(7) 0.012(5) -0.001(4) -0.002(4) -0.012(4)
C45 0.046(6) 0.058(7) 0.017(5) -0.007(5) 0.004(5) -0.003(5)
C46 0.038(6) 0.048(6) 0.012(5) -0.004(4) -0.003(4) -0.006(5)
C47 0.048(7) 0.049(6) 0.022(6) -0.006(5) -0.009(5) 0.003(5)
C48 0.033(5) 0.030(5) 0.009(4) -0.001(4) -0.004(4) 0.001(4)
C49 0.033(5) 0.028(5) 0.018(5) -0.006(4) -0.008(4) -0.010(4)
C50 0.033(5) 0.024(5) 0.026(5) 0.008(4) -0.005(4) -0.007(4)
C51 0.041(6) 0.050(6) 0.008(4) 0.002(4) 0.001(4) -0.004(4)
C52 0.019(5) 0.045(6) 0.025(5) 0.004(4) -0.010(4) -0.005(4)

loop_
_atom_type_symbol
_atom_type_description
_atom_type_scat_dispersion_real
_atom_type_scat_dispersion_imag
_atom_type_scat_source
C C 0.0033 0.0016 'International Tables Vol C Tables 4.2.6.8 and 6.1.1.4'
H H 0.0000 0.0000 'International Tables Vol C Tables 4.2.6.8 and 6.1.1.4'
N N 0.0061 0.0033 'International Tables Vol C Tables 4.2.6.8 and 6.1.1.4'
O O 0.0106 0.0060 'International Tables Vol C Tables 4.2.6.8 and 6.1.1.4'
Zn Zn 0.2839 1.4301 'International Tables Vol C Tables 4.2.6.8 and 6.1.1.4'

loop_
_geom_angle_atom_site_label_1
_geom_angle_atom_site_label_2
_geom_angle_atom_site_label_3
_geom_angle
_geom_angle_site_symmetry_1
_geom_angle_site_symmetry_3
O9 Zn1 O2 125.1(3) . .
O9 Zn1 O10 100.5(3) . .
O2 Zn1 O10 98.0(3) . .
O9 Zn1 N3 112.1(3) . .
O2 Zn1 N3 114.1(3) . .
O10 Zn1 N3 101.3(3) . .
O9 Zn1 C6 110.4(3) . .
O2 Zn1 C6 28.3(3) . .
O10 Zn1 C6 126.1(4) . .
N3 Zn1 C6 106.0(3) . .
O9 Zn2 O3 125.9(3) . 1_565
O9 Zn2 N7 108.9(3) . .
O3 Zn2 N7 112.8(3) 1_565 .
O9 Zn2 O11 103.8(3) . .
O3 Zn2 O11 100.1(3) 1_565 .
N7 Zn2 O11 101.4(3) . .
O9 Zn2 C7 107.7(3) . 1_565
O3 Zn2 C7 29.9(3) 1_565 1_565
N7 Zn2 C7 104.0(3) . 1_565
O11 Zn2 C7 129.8(4) . 1_565
O12 Zn3 O6 125.5(3) . .
O12 Zn3 O13 100.9(2) . .
O6 Zn3 O13 100.2(2) . .
O12 Zn3 N4 107.9(3) . .
O6 Zn3 N4 114.8(3) . .
O13 Zn3 N4 103.8(3) . .
O12 Zn4 O8 121.1(2) . 1_565
O12 Zn4 N8 117.4(3) . .
O8 Zn4 N8 114.9(3) 1_565 .
O12 Zn4 O14 99.5(3) . .
O8 Zn4 O14 97.4(3) 1_565 .
N8 Zn4 O14 99.0(3) . .
O12 Zn4 O7 92.3(2) . 1_565
O8 Zn4 O7 57.7(2) 1_565 1_565
N8 Zn4 O7 95.1(3) . 1_565
O14 Zn4 O7 154.9(2) . 1_565
O12 Zn4 C17 108.4(2) . 1_565
O8 Zn4 C17 30.0(2) 1_565 1_565
N8 Zn4 C17 105.9(3) . 1_565
O14 Zn4 C17 127.4(3) . 1_565
O7 Zn4 C17 27.7(2) 1_565 1_565
C6 O2 Zn1 103.6(7) . .
C7 O3 Zn2 101.7(7) . 1_545
C16 O6 Zn3 106.4(5) . .
C17 O7 Zn4 81.0(5) . 1_545
C17 O8 Zn4 101.0(5) . 1_545
Zn1 O9 Zn2 115.0(3) . .
C21 O10 Zn1 133.7(7) . .
C21 O11 Zn2 127.3(7) . .
Zn3 O12 Zn4 115.3(3) . .
C23 O13 Zn3 129.8(6) . .
C23 O14 Zn4 133.1(6) . .
C31 N1 C25 121.3(7) . .
C31 N1 C28 123.1(7) . .
C25 N1 C28 112.8(7) . .
C36 N2 C26 120.6(7) . .
C36 N2 C27 116.8(7) . .
C26 N2 C27 114.0(7) . .
C29 N3 C33 118.0(8) . .
C29 N3 Zn1 122.2(7) . .
C33 N3 Zn1 119.8(6) . .
C38 N4 C34 116.5(8) . .
C38 N4 Zn3 121.3(7) . .
C34 N4 Zn3 122.0(6) . .
C45 N5 C42' 115.2(9) . .
C45 N5 C39 127.3(10) . .
C42' N5 C39 117.3(10) . .
C45 N5 C39' 118.7(10) . .
C42' N5 C39' 110.4(11) . .
C39 N5 C39' 34.5(9) . .
C45 N5 C42 123.0(9) . .
C42' N5 C42 33.6(8) . .
C39 N5 C42 103.7(11) . .
C39' N5 C42 117.8(10) . .
C50 N6 C40 116.0(9) . .
C50 N6 C41' 124.9(9) . .
C40 N6 C41' 119.0(10) . .
C50 N6 C41 119.8(11) . .
C40 N6 C41 119.1(14) . .
C41' N6 C41 19.9(13) . .
C50 N6 C40' 123.4(8) . .
C40 N6 C40' 20.6(7) . .
C41' N6 C40' 109.3(10) . .
C41 N6 C40' 116.8(11) . .
C47 N7 C43 113.9(7) . .
C47 N7 Zn2 126.4(6) . .
C43 N7 Zn2 119.5(6) . .
C48 N8 C52 113.1(7) . .
C48 N8 Zn4 125.1(6) . .
C52 N8 Zn4 121.8(6) . .
C6 C1 C8 111.7(10) . .
C6 C1 C2 112.5(8) . .
C8 C1 C2 115.3(10) . .
C6 C1 C5 114.0(9) . .
C8 C1 C5 109.5(8) . .
C2 C1 C5 92.6(11) . .
C3 C2 C10 119.6(12) . .
C3 C2 C1 106.0(11) . .
C10 C2 C1 117.8(11) . .
C3 C2 C9 98.2(11) . .
C10 C2 C9 105.9(12) . .
C1 C2 C9 106.9(11) . .
C2 C3 C7 115.2(9) . .
C2 C3 C4 103.2(11) . .
C7 C3 C4 111.9(10) . .
C5 C4 C3 103.2(9) . .
C4 C5 C1 105.7(10) . .
O2 C6 O1 122.5(10) . .
O2 C6 C1 117.5(10) . .
O1 C6 C1 120.0(10) . .
O2 C6 Zn1 48.2(5) . .
O1 C6 Zn1 74.3(6) . .
C1 C6 Zn1 165.7(8) . .
O4 C7 O3 122.5(10) . .
O4 C7 C3 121.8(10) . .
O3 C7 C3 115.6(10) . .
O4 C7 Zn2 74.1(6) . 1_545
O3 C7 Zn2 48.4(5) . 1_545
C3 C7 Zn2 163.6(8) . 1_545
C18 C11 C16 112.8(7) . .
C18 C11 C15 108.7(7) . .
C16 C11 C15 113.2(7) . .
C18 C11 C12 113.1(7) . .
C16 C11 C12 110.3(6) . .
C15 C11 C12 98.0(7) . .
C20 C12 C13 112.2(8) . .
C20 C12 C19 110.7(8) . .
C13 C12 C19 107.2(8) . .
C20 C12 C11 110.9(7) . .
C13 C12 C11 102.1(6) . .
C19 C12 C11 113.5(7) . .
C12 C13 C17 112.9(7) . .
C12 C13 C14 105.0(7) . .
C17 C13 C14 112.6(8) . .
C15 C14 C13 106.6(7) . .
C14 C15 C11 105.2(8) . .
O6 C16 O5 121.6(8) . .
O6 C16 C11 118.6(8) . .
O5 C16 C11 119.8(8) . .
O7 C17 O8 120.3(8) . .
O7 C17 C13 120.8(8) . .
O8 C17 C13 118.9(8) . .
O7 C17 Zn4 71.3(5) . 1_545
O8 C17 Zn4 49.0(4) . 1_545
C13 C17 Zn4 167.9(6) . 1_545
O11 C21 O10 128.3(10) . .
O11 C21 C22 114.6(10) . .
O10 C21 C22 117.1(10) . .
O13 C23 O14 125.6(8) . .
O13 C23 C24 119.2(8) . .
O14 C23 C24 115.2(8) . .
C26 C25 N1 117.3(8) . .
C25 C26 N2 117.7(8) . .
C28 C27 N2 113.1(8) . .
C27 C28 N1 118.8(9) . .
N3 C29 C30 123.9(10) . .
C29 C30 C31 120.8(9) . .
N1 C31 C30 123.6(8) . .
N1 C31 C32 120.6(8) . .
C30 C31 C32 115.7(8) . .
C31 C32 C33 121.5(9) . .
N3 C33 C32 119.8(8) . .
C35 C34 N4 122.3(8) . .
C34 C35 C36 119.6(8) . .
C37 C36 N2 121.1(8) . .
C37 C36 C35 118.0(8) . .
N2 C36 C35 120.8(7) . .
C36 C37 C38 117.0(9) . .
N4 C38 C37 126.5(10) . .
N5 C39 C40 117.1(12) . .
N6 C40 C39 109.4(13) . .
N6 C41 C42 111.5(16) . .
C41 C42 N5 109.6(15) . .
N5 C39' C40' 105.2(12) . .
N6 C40' C39' 110.2(11) . .
N6 C41' C42' 114.8(12) . .
N5 C42' C41' 107.0(11) . .
C44 C43 N7 123.0(9) . .
C43 C44 C45 122.5(9) . .
N5 C45 C46 123.1(9) . .
N5 C45 C44 123.6(9) . .
C46 C45 C44 113.1(9) . .
C47 C46 C45 119.7(10) . .
N7 C47 C46 127.5(9) . .
C49 C48 N8 128.3(8) . .
C48 C49 C50 119.5(9) . .
N6 C50 C51 121.4(8) . .
N6 C50 C49 123.6(8) . .
C51 C50 C49 115.0(8) . .
C52 C51 C50 119.1(9) . .
C51 C52 N8 124.9(9) . .

loop_
_geom_bond_atom_site_label_1
_geom_bond_atom_site_label_2
_geom_bond_distance
_geom_bond_site_symmetry_2
Zn1 O9 1.920(7) .
Zn1 O2 1.969(7) .
Zn1 O10 2.004(7) .
Zn1 N3 2.027(7) .
Zn1 C6 2.569(11) .
Zn2 O9 1.926(7) .
Zn2 O3 1.957(7) 1_565
Zn2 N7 1.999(7) .
Zn2 O11 2.010(6) .
Zn2 C7 2.561(11) 1_565
Zn3 O12 1.901(6) .
Zn3 O6 1.969(6) .
Zn3 O13 2.004(6) .
Zn3 N4 2.035(7) .
Zn4 O12 1.931(6) .
Zn4 O8 1.972(6) 1_565
Zn4 N8 2.007(7) .
Zn4 O14 2.025(6) .
Zn4 O7 2.462(6) 1_565
Zn4 C17 2.567(8) 1_565
O1 C6 1.286(12) .
O2 C6 1.251(12) .
O3 C7 1.302(12) .
O3 Zn2 1.957(7) 1_545
O4 C7 1.209(13) .
O5 C16 1.269(11) .
O6 C16 1.258(10) .
O7 C17 1.208(10) .
O7 Zn4 2.462(6) 1_545
O8 C17 1.308(9) .
O8 Zn4 1.972(6) 1_545
O10 C21 1.239(13) .
O11 C21 1.233(13) .
O13 C23 1.225(11) .
O14 C23 1.258(11) .
N1 C31 1.376(11) .
N1 C25 1.435(10) .
N1 C28 1.477(11) .
N2 C36 1.409(10) .
N2 C26 1.440(10) .
N2 C27 1.453(10) .
N3 C29 1.326(12) .
N3 C33 1.355(11) .
N4 C38 1.286(12) .
N4 C34 1.369(10) .
N5 C45 1.340(12) .
N5 C42' 1.446(13) .
N5 C39 1.474(13) .
N5 C39' 1.504(14) .
N5 C42 1.529(13) .
N6 C50 1.378(11) .
N6 C40 1.407(14) .
N6 C41' 1.446(14) .
N6 C41 1.454(17) .
N6 C40' 1.475(12) .
N7 C47 1.315(12) .
N7 C43 1.401(11) .
N8 C48 1.340(10) .
N8 C52 1.396(11) .
C1 C6 1.499(15) .
C1 C8 1.507(12) .
C1 C2 1.551(17) .
C1 C5 1.607(15) .
C2 C3 1.433(16) .
C2 C10 1.463(14) .
C2 C9 1.64(2) .
C3 C7 1.560(15) .
C3 C4 1.597(15) .
C4 C5 1.504(18) .
C7 Zn2 2.561(11) 1_545
C11 C18 1.462(11) .
C11 C16 1.498(12) .
C11 C15 1.595(12) .
C11 C12 1.614(12) .
C12 C20 1.511(10) .
C12 C13 1.512(13) .
C12 C19 1.518(11) .
C13 C17 1.524(12) .
C13 C14 1.590(13) .
C14 C15 1.494(12) .
C17 Zn4 2.567(8) 1_545
C21 C22 1.526(13) .
C23 C24 1.519(12) .
C25 C26 1.402(12) .
C27 C28 1.426(12) .
C29 C30 1.370(12) .
C30 C31 1.383(12) .
C31 C32 1.386(13) .
C32 C33 1.422(12) .
C34 C35 1.353(11) .
C35 C36 1.409(12) .
C36 C37 1.375(12) .
C37 C38 1.386(12) .
C39 C40 1.475(15) .
C41 C42 1.477(17) .
C39' C40' 1.516(15) .
C41' C42' 1.535(15) .
C43 C44 1.324(12) .
C44 C45 1.429(13) .
C45 C46 1.426(12) .
C46 C47 1.340(13) .
C48 C49 1.293(11) .
C49 C50 1.450(12) .
C50 C51 1.428(12) .
C51 C52 1.349(12) .
